data_4119972
loop_
_publ_author_name
'Zhong-Lin Tao'
'Wen-Quan Zhang'
'Dian-Feng Chen'
'Arafate Adele'
'Liu-Zhu Gong'

_publ_section_title
;
 Pd-Catalyzed Asymmetric Allylic Alkylation of Pyrazol-5-ones with Allylic
 Alcohols: The Role of the Chiral Phosphoric Acid in C-O Bond Cleavage and
 Stereocontrol
;
_journal_name_full 'Journal of the American Chemical Society'
_journal_page_first 9255
_journal_page_last 9258
_journal_paper_doi 10.1021/ja402740q
_journal_volume 135
_journal_year 2013
_chemical_absolute_configuration ad
_chemical_formula_sum 'C26 H23 Br N2 O'
_chemical_formula_weight 459.37
_chemical_name_systematic
; 
 ? 
;
_space_group_IT_number 4
_symmetry_cell_setting monoclinic
_symmetry_space_group_name_Hall 'P 2yb'
_symmetry_space_group_name_H-M 'P 1 21 1'
_atom_sites_solution_hydrogens geom
_atom_sites_solution_primary direct
_atom_sites_solution_secondary difmap
_audit_creation_method SHELXL-97
_cell_angle_alpha 90.00
_cell_angle_beta 102.562(8)
_cell_angle_gamma 90.00
_cell_formula_units_Z 2
_cell_length_a 9.4592(8)
_cell_length_b 7.7370(4)
_cell_length_c 16.0848(14)
_cell_measurement_reflns_used 978
_cell_measurement_temperature 290(2)
_cell_measurement_theta_max 29.0416
_cell_measurement_theta_min 2.9292
_cell_volume 1149.00(16)
_computing_cell_refinement 'CrysAlisPro (Agilent Technologies)'
_computing_data_collection 'CrysAlisPro (Agilent Technologies)'
_computing_data_reduction 'CrysAlisPro (Agilent Technologies)'
_computing_molecular_graphics 'Ortep-3 (L. J. Farrugia, 2001)'
_computing_publication_material SHELXL-97
_computing_structure_refinement 'SHELXL-97 (Sheldrick, 1997)'
_computing_structure_solution 'SHELXS-97 (Sheldrick, 1997)'
_diffrn_ambient_temperature 290(2)
_diffrn_detector_area_resol_mean 15.9149
_diffrn_measured_fraction_theta_full 0.997
_diffrn_measured_fraction_theta_max 0.997
_diffrn_measurement_device_type 'Gemini S Ultra, Agilent Technologies'
_diffrn_measurement_method '\w scans'
_diffrn_radiation_monochromator graphite
_diffrn_radiation_source 'Enhance (Mo) x-ray Source'
_diffrn_radiation_type MoK\a
_diffrn_radiation_wavelength 0.71073
_diffrn_reflns_av_R_equivalents 0.0416
_diffrn_reflns_av_sigmaI/netI 0.0764
_diffrn_reflns_limit_h_max 11
_diffrn_reflns_limit_h_min -11
_diffrn_reflns_limit_k_max 9
_diffrn_reflns_limit_k_min -6
_diffrn_reflns_limit_l_max 15
_diffrn_reflns_limit_l_min -20
_diffrn_reflns_number 5974
_diffrn_reflns_theta_full 26.37
_diffrn_reflns_theta_max 26.37
_diffrn_reflns_theta_min 2.94
_exptl_absorpt_coefficient_mu 1.808
_exptl_absorpt_correction_T_max 0.6315
_exptl_absorpt_correction_T_min 0.5622
_exptl_absorpt_correction_type multi-scan
_exptl_absorpt_process_details
;
CrysAlisPro, Agilent Technologies,
Version 1.171.36.21 (release 14-08-2012 CrysAlis171 .NET)
(compiled Sep 14 2012,17:21:16)
empirical absorption correction using spherical harmonics,
 implemented in SCALE3 ABSPACK scaling algorithm.
;
_exptl_crystal_density_diffrn 1.328
_exptl_crystal_F_000 472
_exptl_crystal_size_max 0.36
_exptl_crystal_size_mid 0.30
_exptl_crystal_size_min 0.28
_refine_diff_density_max 0.308
_refine_diff_density_min -0.347
_refine_diff_density_rms 0.040
_refine_ls_abs_structure_details 'Flack H D (1983), Acta Cryst. A39, 876-881'
_refine_ls_abs_structure_Flack -0.031(16)
_refine_ls_extinction_method none
_refine_ls_goodness_of_fit_ref 1.007
_refine_ls_hydrogen_treatment constr
_refine_ls_matrix_type full
_refine_ls_number_parameters 272
_refine_ls_number_reflns 3669
_refine_ls_number_restraints 1
_refine_ls_restrained_S_all 1.007
_refine_ls_R_factor_all 0.1374
_refine_ls_R_factor_gt 0.0568
_refine_ls_shift/su_max 0.000
_refine_ls_shift/su_mean 0.000
_refine_ls_structure_factor_coef Fsqd
_refine_ls_weighting_details 'calc w=1/[\s^2^(Fo^2^)+(0.0535P)^2^+0.1394P] where P=(Fo^2^+2Fc^2^)/3'
_refine_ls_weighting_scheme calc
_refine_ls_wR_factor_gt 0.1133
_refine_ls_wR_factor_ref 0.1463
_reflns_number_gt 1829
_reflns_number_total 3669
_reflns_threshold_expression >2sigma(I)
_cod_data_source_file ja402740q_si_001.cif
_cod_data_source_block shelxl
_cod_original_cell_volume 1149.00(15)
_cod_original_sg_symbol_H-M 'P 21'
_cod_database_code 4119972

loop_
_symmetry_equiv_pos_as_xyz
'x, y, z'
'-x, y+1/2, -z'

loop_
_atom_site_label
_atom_site_type_symbol
_atom_site_fract_x
_atom_site_fract_y
_atom_site_fract_z
_atom_site_U_iso_or_equiv
_atom_site_adp_type
_atom_site_occupancy
_atom_site_symmetry_multiplicity
_atom_site_calc_flag
_atom_site_refinement_flags
Br1 Br 1.42361(15) 1.26444(16) 0.10799(8) 0.1596(6) Uani 1 1 d .
C19 C 0.9925(6) 0.4237(7) 0.4409(4) 0.0561(16) Uani 1 1 d .
H19A H 1.0533 0.3305 0.4689 0.067 Uiso 1 1 calc R
H19B H 1.0051 0.5206 0.4800 0.067 Uiso 1 1 calc R
C9 C 1.2009(7) 0.5601(8) 0.3911(4) 0.0641(17) Uani 1 1 d .
H9A H 1.1915 0.6648 0.4227 0.077 Uiso 1 1 calc R
H9B H 1.2617 0.4808 0.4299 0.077 Uiso 1 1 calc R
O1 O 1.1300(5) 0.1926(5) 0.3254(3) 0.0725(13) Uani 1 1 d .
C3 C 1.3894(7) 0.8149(8) 0.2391(4) 0.0599(17) Uani 1 1 d .
C25 C 0.7899(7) 0.2158(7) 0.3794(4) 0.0638(17) Uani 1 1 d .
H25 H 0.8548 0.1512 0.3563 0.077 Uiso 1 1 calc R
C20 C 0.8363(7) 0.3651(8) 0.4265(4) 0.0551(16) Uani 1 1 d .
C22 C 0.5971(8) 0.4028(9) 0.4482(5) 0.084(2) Uani 1 1 d .
H22 H 0.5321 0.4660 0.4719 0.101 Uiso 1 1 calc R
C4 C 1.4833(7) 0.7087(8) 0.2096(4) 0.076(2) Uani 1 1 d .
H4 H 1.4948 0.5959 0.2299 0.092 Uiso 1 1 calc R
C21 C 0.7384(8) 0.4570(8) 0.4608(4) 0.0683(18) Uani 1 1 d .
H21 H 0.7679 0.5560 0.4927 0.082 Uiso 1 1 calc R
C10 C 1.0491(6) 0.4780(8) 0.3621(4) 0.0550(15) Uani 1 1 d .
C13 C 0.9310(6) 0.2574(10) 0.1538(4) 0.0610(15) Uani 1 1 d .
C2 C 1.3732(7) 0.9808(8) 0.2070(4) 0.0668(17) Uani 1 1 d .
H2 H 1.3105 1.0572 0.2252 0.080 Uiso 1 1 calc R
N2 N 0.9672(5) 0.3591(6) 0.2275(3) 0.0596(13) Uani 1 1 d .
C12 C 0.9470(7) 0.5902(7) 0.3010(4) 0.0554(16) Uani 1 1 d .
C23 C 0.5505(7) 0.2606(14) 0.4024(5) 0.0842(19) Uani 1 1 d .
H23 H 0.4542 0.2265 0.3941 0.101 Uiso 1 1 calc R
C26 C 0.8984(7) 0.7659(9) 0.3231(4) 0.0736(18) Uani 1 1 d .
H26C H 0.9811 0.8402 0.3394 0.110 Uiso 1 1 calc R
H26B H 0.8500 0.7560 0.3695 0.110 Uiso 1 1 calc R
H26A H 0.8331 0.8140 0.2745 0.110 Uiso 1 1 calc R
C6 C 1.5433(8) 0.9289(10) 0.1196(4) 0.081(2) Uani 1 1 d .
H6 H 1.5936 0.9695 0.0799 0.097 Uiso 1 1 calc R
C11 C 1.0568(7) 0.3225(8) 0.3050(4) 0.0561(16) Uani 1 1 d .
C24 C 0.6471(9) 0.1652(9) 0.3675(5) 0.078(2) Uani 1 1 d .
H24 H 0.6156 0.0665 0.3359 0.094 Uiso 1 1 calc R
C18 C 0.9728(8) 0.0880(10) 0.1552(5) 0.086(2) Uani 1 1 d .
H18 H 1.0258 0.0393 0.2053 0.103 Uiso 1 1 calc R
C5 C 1.5628(7) 0.7621(12) 0.1506(5) 0.091(2) Uani 1 1 d .
H5 H 1.6270 0.6873 0.1325 0.109 Uiso 1 1 calc R
N1 N 0.9038(6) 0.5266(6) 0.2277(3) 0.0641(14) Uani 1 1 d .
C1 C 1.4485(8) 1.0320(8) 0.1490(5) 0.076(2) Uani 1 1 d .
C15 C 0.8181(9) 0.2288(15) 0.0076(6) 0.111(3) Uani 1 1 d .
H15 H 0.7631 0.2770 -0.0420 0.133 Uiso 1 1 calc R
C14 C 0.8539(8) 0.3267(10) 0.0801(5) 0.086(2) Uani 1 1 d .
H14 H 0.8253 0.4418 0.0788 0.103 Uiso 1 1 calc R
C16 C 0.8622(10) 0.0625(16) 0.0078(7) 0.109(3) Uani 1 1 d .
H16 H 0.8423 -0.0015 -0.0424 0.131 Uiso 1 1 calc R
C17 C 0.9360(10) -0.0113(12) 0.0816(7) 0.109(3) Uani 1 1 d .
H17 H 0.9615 -0.1275 0.0826 0.131 Uiso 1 1 calc R
C8 C 1.2746(7) 0.6033(10) 0.3219(4) 0.0748(19) Uani 1 1 d .
H8 H 1.2991 0.5133 0.2894 0.090 Uiso 1 1 calc R
C7 C 1.3069(7) 0.7585(12) 0.3037(4) 0.0728(17) Uani 1 1 d .
H7 H 1.2751 0.8462 0.3347 0.087 Uiso 1 1 calc R

loop_
_atom_site_aniso_label
_atom_site_aniso_U_11
_atom_site_aniso_U_22
_atom_site_aniso_U_33
_atom_site_aniso_U_23
_atom_site_aniso_U_13
_atom_site_aniso_U_12
Br1 0.2340(13) 0.0934(6) 0.1736(11) 0.0561(7) 0.0928(9) 0.0319(8)
C19 0.062(4) 0.051(3) 0.054(4) 0.002(3) 0.009(3) 0.006(3)
C9 0.062(4) 0.068(4) 0.062(4) 0.008(3) 0.015(4) -0.002(3)
O1 0.080(3) 0.057(3) 0.077(3) 0.003(2) 0.012(3) 0.022(2)
C3 0.055(4) 0.063(5) 0.061(4) -0.004(3) 0.013(3) -0.004(3)
C25 0.065(5) 0.058(4) 0.070(4) -0.005(3) 0.019(3) -0.001(3)
C20 0.056(4) 0.054(4) 0.054(4) 0.013(3) 0.008(3) 0.005(3)
C22 0.079(6) 0.073(5) 0.105(6) 0.004(4) 0.031(5) 0.005(5)
C4 0.083(5) 0.059(5) 0.088(6) 0.004(4) 0.021(5) 0.005(4)
C21 0.068(5) 0.048(4) 0.094(5) -0.004(3) 0.028(4) -0.005(4)
C10 0.048(4) 0.056(4) 0.061(4) 0.001(3) 0.011(3) -0.001(3)
C13 0.064(4) 0.067(4) 0.052(4) -0.014(4) 0.014(3) 0.002(4)
C2 0.069(4) 0.067(4) 0.066(4) 0.002(4) 0.018(4) -0.002(4)
N2 0.067(4) 0.052(3) 0.057(4) 0.000(3) 0.008(3) 0.003(3)
C12 0.062(4) 0.042(3) 0.063(5) 0.012(3) 0.015(4) 0.007(3)
C23 0.059(5) 0.086(5) 0.105(6) 0.009(5) 0.012(4) -0.011(5)
C26 0.089(5) 0.049(3) 0.081(5) 0.009(4) 0.012(4) 0.008(4)
C6 0.083(5) 0.091(6) 0.073(5) 0.006(4) 0.030(4) -0.001(4)
C11 0.056(4) 0.055(4) 0.059(4) 0.002(3) 0.015(3) 0.004(3)
C24 0.079(6) 0.067(4) 0.082(5) -0.009(4) 0.004(4) -0.012(4)
C18 0.085(6) 0.088(5) 0.083(6) -0.023(4) 0.014(4) 0.004(4)
C5 0.093(6) 0.086(5) 0.104(6) -0.003(5) 0.041(5) 0.028(5)
N1 0.070(4) 0.061(4) 0.060(4) 0.004(3) 0.011(3) 0.014(3)
C1 0.093(6) 0.057(4) 0.082(5) 0.006(4) 0.024(4) -0.001(4)
C15 0.100(7) 0.151(10) 0.077(6) -0.020(6) 0.008(5) -0.007(7)
C14 0.094(6) 0.104(6) 0.053(5) -0.009(4) 0.004(4) 0.000(4)
C16 0.088(7) 0.151(10) 0.092(7) -0.058(7) 0.026(6) -0.027(6)
C17 0.108(7) 0.101(6) 0.125(8) -0.048(6) 0.041(7) -0.009(5)
C8 0.070(5) 0.078(5) 0.077(5) -0.001(4) 0.018(4) -0.004(4)
C7 0.079(5) 0.077(4) 0.061(4) -0.004(4) 0.013(4) 0.001(5)

loop_
_atom_type_symbol
_atom_type_description
_atom_type_scat_dispersion_real
_atom_type_scat_dispersion_imag
_atom_type_scat_source
C C 0.0033 0.0016 'International Tables Vol C Tables 4.2.6.8 and 6.1.1.4'
H H 0.0000 0.0000 'International Tables Vol C Tables 4.2.6.8 and 6.1.1.4'
N N 0.0061 0.0033 'International Tables Vol C Tables 4.2.6.8 and 6.1.1.4'
O O 0.0106 0.0060 'International Tables Vol C Tables 4.2.6.8 and 6.1.1.4'
Br Br -0.2901 2.4595 'International Tables Vol C Tables 4.2.6.8 and 6.1.1.4'

loop_
_geom_angle_atom_site_label_1
_geom_angle_atom_site_label_2
_geom_angle_atom_site_label_3
_geom_angle
C20 C19 C10 117.3(5)
C20 C19 H19A 108.0
C10 C19 H19A 108.0
C20 C19 H19B 108.0
C10 C19 H19B 108.0
H19A C19 H19B 107.2
C8 C9 C10 115.1(5)
C8 C9 H9A 108.5
C10 C9 H9A 108.5
C8 C9 H9B 108.5
C10 C9 H9B 108.5
H9A C9 H9B 107.5
C4 C3 C2 117.2(6)
C4 C3 C7 122.8(6)
C2 C3 C7 120.0(6)
C24 C25 C20 119.5(6)
C24 C25 H25 120.3
C20 C25 H25 120.3
C21 C20 C25 119.0(6)
C21 C20 C19 120.3(6)
C25 C20 C19 120.7(6)
C23 C22 C21 121.6(7)
C23 C22 H22 119.2
C21 C22 H22 119.2
C3 C4 C5 123.0(6)
C3 C4 H4 118.5
C5 C4 H4 118.5
C22 C21 C20 120.1(6)
C22 C21 H21 119.9
C20 C21 H21 119.9
C12 C10 C11 99.8(5)
C12 C10 C19 114.1(5)
C11 C10 C19 110.6(5)
C12 C10 C9 112.6(5)
C11 C10 C9 110.1(5)
C19 C10 C9 109.3(5)
C14 C13 C18 119.4(7)
C14 C13 N2 120.1(7)
C18 C13 N2 120.5(7)
C1 C2 C3 119.9(6)
C1 C2 H2 120.0
C3 C2 H2 120.0
C11 N2 C13 129.8(5)
C11 N2 N1 111.2(5)
C13 N2 N1 119.1(5)
N1 C12 C10 114.8(5)
N1 C12 C26 121.3(5)
C10 C12 C26 123.8(6)
C22 C23 C24 119.5(7)
C22 C23 H23 120.3
C24 C23 H23 120.3
C12 C26 H26C 109.5
C12 C26 H26B 109.5
H26C C26 H26B 109.5
C12 C26 H26A 109.5
H26C C26 H26A 109.5
H26B C26 H26A 109.5
C1 C6 C5 118.0(6)
C1 C6 H6 121.0
C5 C6 H6 121.0
O1 C11 N2 127.8(6)
O1 C11 C10 125.8(6)
N2 C11 C10 106.4(5)
C25 C24 C23 120.4(7)
C25 C24 H24 119.8
C23 C24 H24 119.8
C13 C18 C17 119.8(8)
C13 C18 H18 120.1
C17 C18 H18 120.1
C6 C5 C4 118.2(7)
C6 C5 H5 120.9
C4 C5 H5 120.9
C12 N1 N2 107.7(5)
C2 C1 C6 123.7(6)
C2 C1 Br1 118.0(6)
C6 C1 Br1 118.2(6)
C16 C15 C14 120.3(9)
C16 C15 H15 119.8
C14 C15 H15 119.8
C13 C14 C15 120.7(8)
C13 C14 H14 119.6
C15 C14 H14 119.6
C15 C16 C17 120.0(8)
C15 C16 H16 120.0
C17 C16 H16 120.0
C16 C17 C18 119.7(9)
C16 C17 H17 120.2
C18 C17 H17 120.2
C7 C8 C9 123.8(6)
C7 C8 H8 118.1
C9 C8 H8 118.1
C8 C7 C3 128.0(7)
C8 C7 H7 116.0
C3 C7 H7 116.0

loop_
_geom_bond_atom_site_label_1
_geom_bond_atom_site_label_2
_geom_bond_distance
Br1 C1 1.913(6)
C19 C20 1.515(8)
C19 C10 1.538(8)
C19 H19A 0.9700
C19 H19B 0.9700
C9 C8 1.476(8)
C9 C10 1.546(8)
C9 H9A 0.9700
C9 H9B 0.9700
O1 C11 1.225(6)
C3 C4 1.368(8)
C3 C2 1.379(8)
C3 C7 1.495(8)
C25 C24 1.379(9)
C25 C20 1.398(8)
C25 H25 0.9300
C20 C21 1.374(8)
C22 C23 1.344(11)
C22 C21 1.373(9)
C22 H22 0.9300
C4 C5 1.396(9)
C4 H4 0.9300
C21 H21 0.9300
C10 C12 1.496(8)
C10 C11 1.524(8)
C13 C14 1.360(9)
C13 C18 1.368(10)
C13 N2 1.401(7)
C2 C1 1.350(8)
C2 H2 0.9300
N2 C11 1.376(8)
N2 N1 1.428(6)
C12 N1 1.262(7)
C12 C26 1.503(9)
C23 C24 1.384(11)
C23 H23 0.9300
C26 H26C 0.9600
C26 H26B 0.9600
C26 H26A 0.9600
C6 C1 1.359(9)
C6 C5 1.381(11)
C6 H6 0.9300
C24 H24 0.9300
C18 C17 1.391(11)
C18 H18 0.9300
C5 H5 0.9300
C15 C16 1.353(13)
C15 C14 1.369(10)
C15 H15 0.9300
C14 H14 0.9300
C16 C17 1.365(12)
C16 H16 0.9300
C17 H17 0.9300
C8 C7 1.288(10)
C8 H8 0.9300
C7 H7 0.9300

loop_
_geom_torsion_atom_site_label_1
_geom_torsion_atom_site_label_2
_geom_torsion_atom_site_label_3
_geom_torsion_atom_site_label_4
_geom_torsion
C24 C25 C20 C21 0.8(9)
C24 C25 C20 C19 179.8(6)
C10 C19 C20 C21 -116.7(6)
C10 C19 C20 C25 64.4(7)
C2 C3 C4 C5 0.9(11)
C7 C3 C4 C5 -178.7(6)
C23 C22 C21 C20 -0.2(11)
C25 C20 C21 C22 -0.5(9)
C19 C20 C21 C22 -179.5(6)
C20 C19 C10 C12 44.0(7)
C20 C19 C10 C11 -67.6(6)
C20 C19 C10 C9 171.1(5)
C8 C9 C10 C12 -57.7(7)
C8 C9 C10 C11 52.8(7)
C8 C9 C10 C19 174.4(5)
C4 C3 C2 C1 0.0(10)
C7 C3 C2 C1 179.6(6)
C14 C13 N2 C11 -171.7(6)
C18 C13 N2 C11 8.1(10)
C14 C13 N2 N1 9.6(8)
C18 C13 N2 N1 -170.6(6)
C11 C10 C12 N1 -0.4(7)
C19 C10 C12 N1 -118.3(6)
C9 C10 C12 N1 116.4(6)
C11 C10 C12 C26 -179.9(5)
C19 C10 C12 C26 62.2(7)
C9 C10 C12 C26 -63.2(7)
C21 C22 C23 C24 0.5(12)
C13 N2 C11 O1 3.2(11)
N1 N2 C11 O1 -178.1(6)
C13 N2 C11 C10 -177.4(5)
N1 N2 C11 C10 1.4(6)
C12 C10 C11 O1 178.8(6)
C19 C10 C11 O1 -60.6(8)
C9 C10 C11 O1 60.2(8)
C12 C10 C11 N2 -0.6(6)
C19 C10 C11 N2 119.9(5)
C9 C10 C11 N2 -119.3(5)
C20 C25 C24 C23 -0.5(10)
C22 C23 C24 C25 -0.2(11)
C14 C13 C18 C17 -0.2(10)
N2 C13 C18 C17 180.0(6)
C1 C6 C5 C4 0.4(11)
C3 C4 C5 C6 -1.1(11)
C10 C12 N1 N2 1.2(7)
C26 C12 N1 N2 -179.2(5)
C11 N2 N1 C12 -1.7(7)
C13 N2 N1 C12 177.2(5)
C3 C2 C1 C6 -0.7(11)
C3 C2 C1 Br1 -179.1(5)
C5 C6 C1 C2 0.5(12)
C5 C6 C1 Br1 178.9(6)
C18 C13 C14 C15 0.0(11)
N2 C13 C14 C15 179.9(7)
C16 C15 C14 C13 -1.8(13)
C14 C15 C16 C17 3.6(14)
C15 C16 C17 C18 -3.8(14)
C13 C18 C17 C16 2.1(12)
C10 C9 C8 C7 115.9(7)
C9 C8 C7 C3 175.7(6)
C4 C3 C7 C8 -22.7(11)
C2 C3 C7 C8 157.7(7)
